data_2013996
loop_
_publ_author_name
'Kubicki, Maciej'

_publ_section_title
;
 Cyano--cyano and chloro--cyano interactions in two imidazole
 derivatives
;
_journal_issue 4
_journal_name_full 'Acta Crystallographica Section C'
_journal_page_first o255
_journal_page_last o257
_journal_paper_doi 10.1107/S0108270104003294
_journal_volume 60
_journal_year 2004
_chemical_formula_iupac 'C11 H7 Cl N4 O2'
_chemical_formula_moiety 'C11 H7 Cl N4 O2'
_chemical_formula_sum 'C11 H7 Cl N4 O2'
_chemical_formula_weight 262.66
_chemical_name_systematic
;
1-(4-chlorophenyl)-2-methyl-4-nitro-1H-imidazole-5-carbonitrile
;
_space_group_IT_number 14
_symmetry_cell_setting monoclinic
_symmetry_space_group_name_Hall '-P 2yn'
_symmetry_space_group_name_H-M 'P 1 21/n 1'
_atom_sites_solution_hydrogens geom
_atom_sites_solution_primary direct
_atom_sites_solution_secondary difmap
_audit_creation_method SHELXL-97
_cell_angle_alpha 90.00
_cell_angle_beta 114.497(11)
_cell_angle_gamma 90.00
_cell_formula_units_Z 4
_cell_length_a 12.6819(16)
_cell_length_b 6.8018(11)
_cell_length_c 15.1799(16)
_cell_measurement_reflns_used 2798
_cell_measurement_temperature 293(2)
_cell_measurement_theta_max 18
_cell_measurement_theta_min 3
_cell_volume 1191.5(3)
_computing_cell_refinement CrysAlisCCD
_computing_data_reduction 'CrysAlisRed (Oxford Diffraction, 2002)'
_computing_structure_refinement 'SHELXL97 (Sheldrick, 1997)'
_computing_structure_solution 'SHELXS97 (Sheldrick, 1990)'
_diffrn_ambient_temperature 293(2)
_diffrn_measured_fraction_theta_full 0.980
_diffrn_measured_fraction_theta_max 0.911
_diffrn_measurement_device_type 'KUMA KM-4 CCD four-circle diffractometer'
_diffrn_measurement_method '\w scan'
_diffrn_radiation_monochromator graphite
_diffrn_radiation_source 'fine-focus sealed tube'
_diffrn_radiation_type MoK\a
_diffrn_radiation_wavelength 0.71073
_diffrn_reflns_av_R_equivalents 0.0383
_diffrn_reflns_av_sigmaI/netI 0.0495
_diffrn_reflns_limit_h_max 15
_diffrn_reflns_limit_h_min -17
_diffrn_reflns_limit_k_max 6
_diffrn_reflns_limit_k_min -9
_diffrn_reflns_limit_l_max 20
_diffrn_reflns_limit_l_min -20
_diffrn_reflns_number 7375
_diffrn_reflns_theta_full 25.00
_diffrn_reflns_theta_max 29.30
_diffrn_reflns_theta_min 4.88
_exptl_absorpt_coefficient_mu 0.320
_exptl_absorpt_correction_T_max 0.971
_exptl_absorpt_correction_T_min 0.889
_exptl_absorpt_correction_type multi-scan
_exptl_absorpt_process_details '(SORTAV; Blessing, 1989)'
_exptl_crystal_colour colourless
_exptl_crystal_density_diffrn 1.464
_exptl_crystal_density_method 'not measured'
_exptl_crystal_description plate
_exptl_crystal_F_000 536
_exptl_crystal_size_max 0.6
_exptl_crystal_size_mid 0.5
_exptl_crystal_size_min 0.1
_refine_diff_density_max 0.170
_refine_diff_density_min -0.207
_refine_ls_extinction_coef 0.011(2)
_refine_ls_extinction_expression Fc^*^=kFc[1+0.001xFc^2^\l^3^/sin(2\q)]^-1/4^
_refine_ls_extinction_method SHELXL97
_refine_ls_goodness_of_fit_ref 0.974
_refine_ls_hydrogen_treatment mixed
_refine_ls_matrix_type full
_refine_ls_number_parameters 182
_refine_ls_number_reflns 2968
_refine_ls_number_restraints 0
_refine_ls_restrained_S_all 0.974
_refine_ls_R_factor_all 0.0778
_refine_ls_R_factor_gt 0.0416
_refine_ls_shift/su_max 0.001
_refine_ls_shift/su_mean 0.000
_refine_ls_structure_factor_coef Fsqd
_refine_ls_weighting_details 'calc w=1/[\s^2^(Fo^2^)+(0.045P)^2^] where P=(Fo^2^+2Fc^2^)/3'
_refine_ls_weighting_scheme calc
_refine_ls_wR_factor_gt 0.0907
_refine_ls_wR_factor_ref 0.1018
_reflns_number_gt 1647
_reflns_number_total 2968
_reflns_threshold_expression I>2\s(I)
_cod_data_source_file gd1304.cif
_cod_data_source_block II
_cod_original_sg_symbol_H-M P2~1~/n
_cod_database_code 2013996

loop_
_symmetry_equiv_pos_as_xyz
'x, y, z'
'-x+1/2, y+1/2, -z+1/2'
'-x, -y, -z'
'x-1/2, -y-1/2, z-1/2'

loop_
_atom_site_label
_atom_site_fract_x
_atom_site_fract_y
_atom_site_fract_z
_atom_site_U_iso_or_equiv
_atom_site_adp_type
_atom_site_calc_flag
_atom_site_refinement_flags
_atom_site_occupancy
_atom_site_disorder_assembly
_atom_site_disorder_group
_atom_site_type_symbol
N1 0.46832(11) 0.6630(2) 0.67776(9) 0.0434(3) Uani d . 1 . . N
C11 0.50749(14) 0.6680(2) 0.78171(11) 0.0412(4) Uani d . 1 . . C
C12 0.60610(17) 0.5694(3) 0.83926(13) 0.0568(5) Uani d . 1 . . C
H12 0.6452(19) 0.502(3) 0.8121(15) 0.069(6) Uiso d . 1 . . H
C13 0.64644(18) 0.5812(3) 0.93858(13) 0.0585(5) Uani d . 1 . . C
H13 0.717(2) 0.515(3) 0.9801(18) 0.086(7) Uiso d . 1 . . H
C14 0.58618(15) 0.6907(2) 0.97752(11) 0.0455(4) Uani d . 1 . . C
Cl14 0.63698(5) 0.71140(8) 1.10216(3) 0.0664(2) Uani d . 1 . . Cl
C15 0.48501(17) 0.7841(3) 0.91997(13) 0.0553(5) Uani d . 1 . . C
H15 0.4392(18) 0.857(3) 0.9473(15) 0.074(6) Uiso d . 1 . . H
C16 0.44623(17) 0.7743(3) 0.82106(13) 0.0518(4) Uani d . 1 . . C
H16 0.3826(19) 0.841(3) 0.7848(16) 0.070(6) Uiso d . 1 . . H
C2 0.49558(15) 0.7966(3) 0.62366(12) 0.0498(4) Uani d . 1 . . C
C21 0.5734(2) 0.9650(3) 0.66616(15) 0.0724(6) Uani d . 1 . . C
H21A 0.6519 0.9192 0.6975 0.121(6) Uiso calc R 1 . . H
H21B 0.5521 1.0291 0.7128 0.121(6) Uiso calc R 1 . . H
H21C 0.5668 1.0563 0.6159 0.121(6) Uiso calc R 1 . . H
N3 0.44591(13) 0.7517(2) 0.53080(10) 0.0554(4) Uani d . 1 . . N
C4 0.38577(14) 0.5863(3) 0.52677(12) 0.0488(4) Uani d . 1 . . C
N4 0.32041(14) 0.4909(3) 0.43596(11) 0.0599(4) Uani d . 1 . . N
O41 0.32955(13) 0.5505(2) 0.36420(9) 0.0753(4) Uani d . 1 . . O
O42 0.25971(16) 0.3541(3) 0.43678(11) 0.0949(6) Uani d . 1 . . O
C5 0.39676(14) 0.5250(2) 0.61538(11) 0.0449(4) Uani d . 1 . . C
C51 0.35382(16) 0.3609(3) 0.64710(13) 0.0539(5) Uani d . 1 . . C
N51 0.32224(18) 0.2276(3) 0.67366(13) 0.0802(6) Uani d . 1 . . N

loop_
_atom_site_aniso_label
_atom_site_aniso_U_11
_atom_site_aniso_U_22
_atom_site_aniso_U_33
_atom_site_aniso_U_12
_atom_site_aniso_U_13
_atom_site_aniso_U_23
N1 0.0430(8) 0.0511(8) 0.0326(7) -0.0039(6) 0.0120(6) 0.0026(6)
C11 0.0416(9) 0.0457(9) 0.0326(8) -0.0030(7) 0.0116(7) 0.0034(7)
C12 0.0513(11) 0.0714(13) 0.0456(10) 0.0165(10) 0.0180(9) 0.0046(9)
C13 0.0538(11) 0.0682(12) 0.0422(10) 0.0157(10) 0.0087(8) 0.0078(9)
C14 0.0528(10) 0.0429(9) 0.0345(8) -0.0070(8) 0.0119(7) 0.0023(7)
Cl14 0.0829(4) 0.0685(3) 0.0350(2) -0.0038(3) 0.0118(2) 0.0012(2)
C15 0.0573(11) 0.0619(11) 0.0428(10) 0.0092(9) 0.0169(9) -0.0037(9)
C16 0.0482(10) 0.0581(11) 0.0400(9) 0.0118(9) 0.0091(8) 0.0012(8)
C2 0.0496(10) 0.0570(10) 0.0373(9) -0.0077(8) 0.0125(7) 0.0072(7)
C21 0.0798(14) 0.0720(13) 0.0528(11) -0.0289(11) 0.0150(10) 0.0049(10)
N3 0.0544(9) 0.0680(10) 0.0349(8) -0.0095(8) 0.0097(6) 0.0071(7)
C4 0.0431(9) 0.0605(11) 0.0361(9) -0.0036(8) 0.0097(7) -0.0007(8)
N4 0.0548(9) 0.0760(11) 0.0392(9) -0.0057(9) 0.0098(7) -0.0029(8)
O41 0.0754(10) 0.1053(12) 0.0353(7) -0.0050(8) 0.0132(6) -0.0005(7)
O42 0.1028(12) 0.1071(13) 0.0618(10) -0.0528(11) 0.0211(9) -0.0194(8)
C5 0.0406(9) 0.0529(10) 0.0384(9) -0.0058(8) 0.0135(7) -0.0012(7)
C51 0.0537(11) 0.0610(12) 0.0423(9) -0.0105(9) 0.0153(8) -0.0021(9)
N51 0.0887(14) 0.0836(13) 0.0651(11) -0.0305(11) 0.0285(10) 0.0002(10)

loop_
_atom_type_symbol
_atom_type_description
_atom_type_scat_dispersion_real
_atom_type_scat_dispersion_imag
_atom_type_scat_source
C C 0.0033 0.0016 'International Tables Vol C Tables 4.2.6.8 and 6.1.1.4'
H H 0.0000 0.0000 'International Tables Vol C Tables 4.2.6.8 and 6.1.1.4'
N N 0.0061 0.0033 'International Tables Vol C Tables 4.2.6.8 and 6.1.1.4'
O O 0.0106 0.0060 'International Tables Vol C Tables 4.2.6.8 and 6.1.1.4'
Cl Cl 0.1484 0.1585 'International Tables Vol C Tables 4.2.6.8 and 6.1.1.4'

loop_
_geom_angle_atom_site_label_1
_geom_angle_atom_site_label_2
_geom_angle_atom_site_label_3
_geom_angle
C2 N1 C5 107.49(13)
C2 N1 C11 125.77(13)
C5 N1 C11 126.74(13)
C16 C11 C12 121.00(16)
C16 C11 N1 119.30(15)
C12 C11 N1 119.68(16)
C11 C12 C13 119.75(19)
C11 C12 H12 119.5(14)
C13 C12 H12 120.7(14)
C14 C13 C12 119.00(18)
C14 C13 H13 120.4(14)
C12 C13 H13 120.6(14)
C13 C14 C15 121.36(16)
C13 C14 Cl14 119.72(14)
C15 C14 Cl14 118.91(14)
C14 C15 C16 119.32(19)
C14 C15 H15 121.9(12)
C16 C15 H15 118.8(12)
C11 C16 C15 119.50(18)
C11 C16 H16 122.3(13)
C15 C16 H16 118.1(13)
N3 C2 N1 111.21(15)
N3 C2 C21 125.70(16)
N1 C2 C21 123.07(15)
C2 C21 H21A 109.5
C2 C21 H21B 109.5
H21A C21 H21B 109.5
C2 C21 H21C 109.5
H21A C21 H21C 109.5
H21B C21 H21C 109.5
C2 N3 C4 104.62(14)
N3 C4 C5 112.82(15)
N3 C4 N4 120.79(15)
C5 C4 N4 126.38(17)
O42 N4 O41 124.35(16)
O42 N4 C4 116.99(16)
O41 N4 C4 118.66(17)
C4 C5 N1 103.86(14)
C4 C5 C51 133.21(16)
N1 C5 C51 122.90(14)
N51 C51 C5 178.2(2)

loop_
_geom_bond_atom_site_label_1
_geom_bond_atom_site_label_2
_geom_bond_site_symmetry_2
_geom_bond_distance
_geom_bond_publ_flag
N1 C2 . 1.362(2) ?
N1 C5 . 1.374(2) ?
N1 C11 . 1.445(2) ?
C11 C16 . 1.367(3) ?
C11 C12 . 1.368(2) ?
C12 C13 . 1.379(3) ?
C12 H12 . 0.89(2) ?
C13 C14 . 1.365(3) ?
C13 H13 . 0.97(3) ?
C14 C15 . 1.372(3) ?
C14 Cl14 . 1.7333(17) ?
C15 C16 . 1.374(3) ?
C15 H15 . 0.98(2) ?
C16 H16 . 0.89(2) ?
C2 N3 . 1.319(2) ?
C2 C21 . 1.475(3) ?
C21 H21A . 0.9600 ?
C21 H21B . 0.9600 ?
C21 H21C . 0.9600 ?
N3 C4 . 1.346(2) ?
C4 C5 . 1.359(2) ?
C4 N4 . 1.435(2) ?
N4 O42 . 1.211(2) ?
N4 O41 . 1.212(2) ?
C5 C51 . 1.411(3) ?
C51 N51 . 1.131(2) ?

loop_
_geom_hbond_atom_site_label_D
_geom_hbond_atom_site_label_H
_geom_hbond_atom_site_label_A
_geom_hbond_site_symmetry_A
_geom_hbond_distance_DH
_geom_hbond_distance_HA
_geom_hbond_distance_DA
_geom_hbond_angle_DHA
C21 H21A O41 4_676 0.96 2.61 3.392(3) 139
C21 H21C N3 3_676 0.96 2.53 3.479(3) 171

loop_
_geom_torsion_atom_site_label_1
_geom_torsion_atom_site_label_2
_geom_torsion_atom_site_label_3
_geom_torsion_atom_site_label_4
_geom_torsion
C2 N1 C11 C16 86.5(2)
C5 N1 C11 C16 -93.0(2)
C2 N1 C11 C12 -92.4(2)
C5 N1 C11 C12 88.1(2)
C16 C11 C12 C13 -1.8(3)
N1 C11 C12 C13 177.10(17)
C11 C12 C13 C14 0.5(3)
C12 C13 C14 C15 1.9(3)
C12 C13 C14 Cl14 -178.72(15)
C13 C14 C15 C16 -2.9(3)
Cl14 C14 C15 C16 177.70(15)
C12 C11 C16 C15 0.7(3)
N1 C11 C16 C15 -178.13(17)
C14 C15 C16 C11 1.6(3)
C5 N1 C2 N3 -0.1(2)
C11 N1 C2 N3 -179.73(15)
C5 N1 C2 C21 -178.61(19)
C11 N1 C2 C21 1.8(3)
N1 C2 N3 C4 0.2(2)
C21 C2 N3 C4 178.7(2)
C2 N3 C4 C5 -0.3(2)
C2 N3 C4 N4 -179.28(17)
N3 C4 N4 O42 -173.07(19)
C5 C4 N4 O42 8.0(3)
N3 C4 N4 O41 7.3(3)
C5 C4 N4 O41 -171.58(18)
N3 C4 C5 N1 0.2(2)
N4 C4 C5 N1 179.15(16)
N3 C4 C5 C51 -177.94(19)
N4 C4 C5 C51 1.0(3)
C2 N1 C5 C4 -0.05(18)
C11 N1 C5 C4 179.57(15)
C2 N1 C5 C51 178.32(17)
C11 N1 C5 C51 -2.1(3)

loop_
_cod_related_entry_id
_cod_related_entry_database
_cod_related_entry_code
1 ChemSpider 21134278
